data_7720457
loop_
_publ_author_name
'Pillay, Michael N.'
'Li, Min-Chi'
'Ni, Yu-Rong'
'Yen, Wei-Jung'
'Chiu, Tzu-Hao'
'Wang, Xiaoping'
'Saillard, Jean-Yves'
'Liu, C. W.'

_publ_section_title
;
 Solving the P-O/P-OH riddle: direct synthesis and neutron diffraction
 characterization of dianionic dithiophosphonates.
;
_journal_issue 4
_journal_name_full 'Dalton transactions (Cambridge, England : 2003)'
_journal_page_first 1637
_journal_page_last 1641
_journal_paper_doi 10.1039/d5dt02816g
_journal_volume 55
_journal_year 2026
_chemical_formula_moiety '2(C7 H7 Ni0.5 O2 P S2), C16 H36 N'
_chemical_formula_sum 'C30 H50 N Ni O4 P2 S4'
_chemical_formula_weight 737.60
_space_group_crystal_system monoclinic
_space_group_IT_number 15
_space_group_name_Hall '-C 2yc'
_space_group_name_H-M_alt 'C 1 2/c 1'
_atom_sites_solution_hydrogens geom
_atom_sites_solution_primary dual
_audit_creation_date 2025-12-15
_audit_creation_method
;
Olex2 1.5-ac7-013
(compiled 2025.01.02 svn.rf662f148 for Rigaku Oxford Diffraction, GUI svn.r7109)
;
_audit_update_record
;
2025-12-16 deposited with the CCDC.	2025-12-23 downloaded from the CCDC.
;
_cell_angle_alpha 90
_cell_angle_beta 111.905(3)
_cell_angle_gamma 90
_cell_formula_units_Z 8
_cell_length_a 36.3137(10)
_cell_length_b 9.4106(2)
_cell_length_c 22.9791(6)
_cell_measurement_reflns_used 9679
_cell_measurement_temperature 100.00(10)
_cell_measurement_theta_max 75.9730
_cell_measurement_theta_min 2.6190
_cell_volume 7285.8(4)
_computing_cell_refinement 'CrysAlisPro 1.171.44.123a (Rigaku OD, 2025)'
_computing_data_collection 'CrysAlisPro system (CCD 44.123a 64-bit (release 06-10-2025))'
_computing_data_reduction 'CrysAlisPro 1.171.44.123a (Rigaku OD, 2025)'
_computing_molecular_graphics 'Olex2 1.5-ac7-013 (Dolomanov et al., 2009)'
_computing_publication_material 'Olex2 1.5-ac7-013 (Dolomanov et al., 2009)'
_computing_structure_refinement 'SHELXL 2019/3 (Sheldrick, 2015)'
_computing_structure_solution 'SHELXT  (Sheldrick, 2015)'
_diffrn_ambient_environment N~2~
_diffrn_ambient_temperature 100.00(10)
_diffrn_detector 'Hybrid Pixel Array Detector'
_diffrn_detector_area_resol_mean 10.0000
_diffrn_detector_type 'HyPix-Arc 100'
_diffrn_measured_fraction_theta_full 0.999
_diffrn_measured_fraction_theta_max 0.952
_diffrn_measurement_details
;
List of Runs (angles in degrees, time in seconds):

  # Type    Start    End  Width  t~exp~   \w     \q     \k     \f   Frames
#--------------------------------------------------------------------------
  1  \w    -54.00  16.00   0.50    0.10    --  -54.87  63.00 143.00  140
  2  \w    -54.00 -22.00   0.50    0.10    --  -92.65  63.00 143.00   64
  3  \w    -51.00 -21.00   0.50    0.10    --  -92.65  61.00 120.00   60
  4  \w    -51.00 -21.00   0.50    0.10    --  -92.65  61.00  90.00   60
  5  \w    -51.00 -21.00   0.50    0.10    --  -92.65  61.00   0.00   60
  6  \w    -51.00 -24.00   0.50    0.10    --  -92.65  61.00  30.00   54
  7  \w    -51.00 -26.00   0.50    0.10    --  -92.65  61.00  60.00   50
  8  \w    -51.00 -21.00   0.50    0.10    --  -92.65  61.00 -30.00   60
  9  \w    -22.00  20.00   0.50    0.10    --  -54.87  38.00 -90.00   84
 10  \w    -22.00  20.00   0.50    0.10    --  -54.87  38.00-120.00   84
 11  \w    -51.00 -21.00   0.50    0.10    --  -92.65  61.00-120.00   60
 12  \w    -51.00 -21.00   0.50    0.10    --  -92.65  61.00 -90.00   60
 13  \w   -162.00 -97.00   0.50    0.10    --  -92.65 -95.00 150.00  130
 14  \w   -124.00 -98.00   0.50    0.10    --  -92.65 -15.00  60.00   52
 15  \w   -127.00 -79.00   0.50    0.10    --  -54.87 -57.00  30.00   96
 16  \w   -150.00 -92.00   0.50    0.10    --  -92.65 -15.00-120.00  116
 17  \w   -150.00 -92.00   0.50    0.10    --  -92.65 -15.00-180.00  116
 18  \w   -164.00 -83.00   0.50    0.10    --  -92.65 -63.00   6.00  162
 19  \w   -159.00-123.00   0.50    0.10    --  -92.65 -63.00   6.00   72
 20  \w    -23.00  22.00   0.50    0.10    --   51.62 -38.00 -90.00   90
 21  \w     40.00  66.00   0.50    0.10    --  103.98 -77.00 -90.00   52
 22  \w     37.00  62.00   0.50    0.10    --  103.98 -77.00-150.00   50
 23  \w    -19.00  54.00   0.50    0.10    --   51.62 -63.00   6.00  146
 24  \w     37.00  62.00   0.50    0.10    --  103.98 -77.00  30.00   50
 25  \w    -19.00  54.00   0.50    0.10    --   51.62 -63.00   6.00  146
 26  \w     37.00  62.00   0.50    0.10    --  103.98 -77.00 120.00   50
 27  \w     37.00  63.00   0.50    0.10    --  103.98 -77.00  90.00   52
 28  \w     41.00  66.00   0.50    0.10    --  103.98 -77.00  60.00   50
 29  \w    103.00 148.00   0.50    0.10    --  103.98  15.00 -30.00   90
 30  \w     79.00 124.00   0.50    0.10    --   51.62  57.00-120.00   90
 31  \w    106.00 156.00   0.50    0.10    --  103.98  30.00  60.00  100
 32  \w     94.00 175.00   0.50    0.10    --  103.98  63.00 143.00  162
;
_diffrn_measurement_device 'four-circle diffractometer'
_diffrn_measurement_device_type 'XtaLAB Synergy, Single source at home/near, HyPix-Arc 100'
_diffrn_measurement_method '\w scans'
_diffrn_orient_matrix_type 'CrysAlisPro convention (1999,Acta A55,543-557)'
_diffrn_orient_matrix_UB_11 0.0122280360
_diffrn_orient_matrix_UB_12 0.0311912684
_diffrn_orient_matrix_UB_13 0.0705562850
_diffrn_orient_matrix_UB_21 -0.0320056639
_diffrn_orient_matrix_UB_22 0.1164706953
_diffrn_orient_matrix_UB_23 -0.0151977443
_diffrn_orient_matrix_UB_31 -0.0302490394
_diffrn_orient_matrix_UB_32 -0.1107924473
_diffrn_orient_matrix_UB_33 0.0038464096
_diffrn_radiation_monochromator mirror
_diffrn_radiation_probe x-ray
_diffrn_radiation_type 'Cu K\a'
_diffrn_radiation_wavelength 1.54184
_diffrn_reflns_av_R_equivalents 0.0742
_diffrn_reflns_av_unetI/netI 0.0510
_diffrn_reflns_Laue_measured_fraction_full 0.999
_diffrn_reflns_Laue_measured_fraction_max 0.952
_diffrn_reflns_limit_h_max 39
_diffrn_reflns_limit_h_min -45
_diffrn_reflns_limit_k_max 10
_diffrn_reflns_limit_k_min -11
_diffrn_reflns_limit_l_max 29
_diffrn_reflns_limit_l_min -28
_diffrn_reflns_number 37450
_diffrn_reflns_point_group_measured_fraction_full 0.999
_diffrn_reflns_point_group_measured_fraction_max 0.952
_diffrn_reflns_theta_full 67.684
_diffrn_reflns_theta_max 77.954
_diffrn_reflns_theta_min 2.623
_diffrn_source 'micro-focus sealed X-ray tube'
_diffrn_source_type 'PhotonJet (Cu) X-ray Source'
_exptl_absorpt_coefficient_mu 4.010
_exptl_absorpt_correction_T_max 1.000
_exptl_absorpt_correction_T_min 0.604
_exptl_absorpt_correction_type gaussian
_exptl_absorpt_process_details
;
CrysAlisPro 1.171.44.123a (Rigaku Oxford Diffraction, 2025)
Numerical absorption correction based on gaussian integration over
a multifaceted crystal model
Empirical absorption correction using spherical harmonics,
implemented in SCALE3 ABSPACK scaling algorithm.
;
_exptl_crystal_colour purple
_exptl_crystal_density_diffrn 1.345
_exptl_crystal_description block
_exptl_crystal_F_000 3128
_exptl_crystal_size_max 0.242
_exptl_crystal_size_mid 0.136
_exptl_crystal_size_min 0.087
_refine_diff_density_max 1.292
_refine_diff_density_min -0.457
_refine_diff_density_rms 0.097
_refine_ls_extinction_method none
_refine_ls_goodness_of_fit_ref 1.066
_refine_ls_hydrogen_treatment constr
_refine_ls_matrix_type full
_refine_ls_number_parameters 438
_refine_ls_number_reflns 7409
_refine_ls_number_restraints 237
_refine_ls_restrained_S_all 1.052
_refine_ls_R_factor_all 0.0756
_refine_ls_R_factor_gt 0.0620
_refine_ls_shift/su_max 0.001
_refine_ls_shift/su_mean 0.000
_refine_ls_structure_factor_coef Fsqd
_refine_ls_weighting_details 'w=1/[\s^2^(Fo^2^)+(0.0965P)^2^+11.7095P] where P=(Fo^2^+2Fc^2^)/3'
_refine_ls_weighting_scheme calc
_refine_ls_wR_factor_gt 0.1667
_refine_ls_wR_factor_ref 0.1784
_reflns_Friedel_coverage 0.000
_reflns_number_gt 5880
_reflns_number_total 7409
_reflns_threshold_expression 'I > 2\s(I)'
_cod_data_source_file d5dt02816g2.cif
_cod_data_source_block 1TBA
_cod_original_cell_volume 7285.8(3)
_cod_database_code 7720457
_shelx_shelxl_version_number 2019/3
_chemical_oxdiff_formula 'C30 H50 N1 O4 P2 S4 Ni1 '
_shelx_space_group_comment
;
The symmetry employed for this shelxl refinement is uniquely defined
by the following loop, which should always be used as a source of
symmetry information in preference to the above space-group names.
They are only intended as comments.
;
_diffrn_oxdiff_digest_od_ed
;

;
_diffrn_oxdiff_measurement_exp_name 251015d_NiS2P(O)R.par
_olex2_refinement_description
;
1. Fixed Uiso
 At 1.2 times of:
  All C(H) groups, All C(H,H) groups
 At 1.5 times of:
  All C(H,H,H) groups
2. Restrained distances
 C00Y-C011 \\sim C00Y-C4
 with sigma of 0.02
 C00Y-C017 \\sim C00Y-C0
 with sigma of 0.02
 C011-C015 \\sim C4-C3
 with sigma of 0.02
 O013-C014 \\sim O0-C2
 with sigma of 0.02
 O013-C016 \\sim O0-C5
 with sigma of 0.02
 C014-C015 \\sim C2-C3
 with sigma of 0.02
 C014-C019 \\sim C2-C1
 with sigma of 0.02
 C017-C019 \\sim C0-C1
 with sigma of 0.02
 C00Y-C015 \\sim C00Y-C3
 with sigma of 0.04
 C00Y-C019 \\sim C00Y-C1
 with sigma of 0.04
 C011-C014 \\sim C4-C2
 with sigma of 0.04
 O013-C015 \\sim O0-C3
 with sigma of 0.04
 O013-C019 \\sim O0-C1
 with sigma of 0.04
 C014-C016 \\sim C2-C5
 with sigma of 0.04
 C014-C017 \\sim C2-C0
 with sigma of 0.04
 C015-C019 \\sim C3-C1
 with sigma of 0.04
3. Uiso/Uaniso restraints and constraints
Uanis(C00Y) \\sim Ueq, Uanis(C01Y) \\sim Ueq: with sigma of 0.01 and sigma for
terminal atoms of 0.02
4. Rigid body (RIGU) restrains
 C00D, C00E, C00F, C00G, C00H, C00I, C00J, C00K, C00L, C00M, C00N, C00O, C00P,
 C00Q, C00R, C00S, C00T, C00U, C00V, C00W, C00X, C00Z, C010, C00Y, C011, C015,
 C014, C019, C017, C016, C01Y, C0, C1, C2, C3, C4, C5, O009, O00A, O00C, O013,
 O0
 with sigma for 1-2 distances of 0.004 and sigma for 1-3 distances of 0.004
5. Others
 Sof(C01Y)=Sof(C0)=Sof(H0)=Sof(C1)=Sof(H1A)=Sof(C2)=Sof(C3)=Sof(H3)=Sof(C4)=
 Sof(H4)=Sof(O0)=Sof(C5)=Sof(H5A)=Sof(H5B)=Sof(H5C)=1-FVAR(1)
 Sof(C00Y)=Sof(C011)=Sof(H011)=Sof(C015)=Sof(H015)=Sof(C014)=Sof(C019)=
 Sof(H019)=Sof(C017)=Sof(H017)=Sof(O013)=Sof(C016)=Sof(H01D)=Sof(H01E)=
 Sof(H01F)=FVAR(1)
6.a Secondary CH2 refined with riding coordinates:
 C00D(H00A,H00B), C00E(H00C,H00D), C00F(H00E,H00F), C00G(H00G,H00H), C00H(H00I,
 H00J), C00I(H00K,H00L), C00J(H00M,H00N), C00K(H00O,H00P), C00L(H00Q,H00R),
 C00R(H00S,H00T), C00T(H00U,H00V), C00W(H00,HB)
6.b Aromatic/amide H refined with riding coordinates:
 C00M(H2), C00P(H5), C00Q(H6), C00S(H7), C011(H011), C015(H015), C019(H019),
 C017(H017), C0(H0), C1(H1A), C3(H3), C4(H4)
6.c Fitted hexagon refined as free rotating group:
 C00Y(C011,C015,C014,C019,C017), C01Y(C0,C1,C2,C3,C4)
6.d Idealised Me refined as rotating group:
 C00U(H00W,H00X,H00Y), C00V(H00Z,H,HA), C00X(H1,HC,HD), C00Z(H8,HE,HF),
 C010(H01A,H01B,H01C), C016(H01D,H01E,H01F), C5(H5A,H5B,H5C)
;
_olex2_submission_special_instructions 'No special instructions were received'
_oxdiff_exptl_absorpt_empirical_details
;
Empirical correction (ABSPACK) includes:
- Absorption correction using spherical harmonics
- Frame scaling
;
_oxdiff_exptl_absorpt_empirical_full_max 2.096
_oxdiff_exptl_absorpt_empirical_full_min 0.625

loop_
_space_group_symop_operation_xyz
'x, y, z'
'-x, y, -z+1/2'
'x+1/2, y+1/2, z'
'-x+1/2, y+1/2, -z+1/2'
'-x, -y, -z'
'x, -y, z-1/2'
'-x+1/2, -y+1/2, -z'
'x+1/2, -y+1/2, z-1/2'

loop_
_atom_site_label
_atom_site_type_symbol
_atom_site_fract_x
_atom_site_fract_y
_atom_site_fract_z
_atom_site_U_iso_or_equiv
_atom_site_adp_type
_atom_site_occupancy
_atom_site_site_symmetry_order
_atom_site_calc_flag
_atom_site_refinement_flags_posn
_atom_site_refinement_flags_adp
_atom_site_refinement_flags_occupancy
_atom_site_disorder_assembly
_atom_site_disorder_group
Ni01 Ni 0.500000 0.500000 0.500000 0.0369(2) Uani 1 2 d S . P . .
Ni02 Ni 0.750000 0.250000 0.500000 0.0386(2) Uani 1 2 d S . P . .
S003 S 0.54480(3) 0.32848(10) 0.53888(4) 0.0427(2) Uani 1 1 d . . . . .
S004 S 0.46581(3) 0.34692(10) 0.42536(4) 0.0418(2) Uani 1 1 d . . . . .
P005 P 0.51550(3) 0.22471(11) 0.45796(5) 0.0430(3) Uani 1 1 d . . . . .
S006 S 0.78528(3) 0.44833(12) 0.52376(4) 0.0450(3) Uani 1 1 d . . . . .
S007 S 0.70103(3) 0.37235(11) 0.42928(4) 0.0435(2) Uani 1 1 d . . . . .
P008 P 0.73988(3) 0.53440(11) 0.45147(4) 0.0397(2) Uani 1 1 d . . . . .
O009 O 0.72358(8) 0.6715(3) 0.46880(12) 0.0457(6) Uani 1 1 d . . . . .
O00A O 0.79032(9) 0.7054(3) 0.24351(12) 0.0510(7) Uani 1 1 d . . . . .
N00B N 0.60790(8) 0.7438(3) 0.46036(12) 0.0324(6) Uani 1 1 d . . . . .
O00C O 0.51002(9) 0.0653(3) 0.46294(16) 0.0582(8) Uani 1 1 d . . . . .
C00D C 0.59974(10) 0.8523(4) 0.50286(15) 0.0340(7) Uani 1 1 d . . . . .
H00A H 0.587874 0.802604 0.529606 0.041 Uiso 1 1 calc R U . . .
H00B H 0.579782 0.920710 0.476392 0.041 Uiso 1 1 calc R U . . .
C00E C 0.63946(10) 0.6367(4) 0.49776(15) 0.0357(8) Uani 1 1 d . . . . .
H00C H 0.640076 0.558962 0.469106 0.043 Uiso 1 1 calc R U . . .
H00D H 0.665619 0.684499 0.511961 0.043 Uiso 1 1 calc R U . . .
C00F C 0.56957(9) 0.6646(4) 0.42481(15) 0.0344(8) Uani 1 1 d . . . . .
H00E H 0.575233 0.590742 0.398611 0.041 Uiso 1 1 calc R U . . .
H00F H 0.560979 0.615334 0.455673 0.041 Uiso 1 1 calc R U . . .
C00G C 0.53535(10) 0.7550(4) 0.38293(15) 0.0367(8) Uani 1 1 d . . . . .
H00G H 0.524722 0.813003 0.409054 0.044 Uiso 1 1 calc R U . . .
H00H H 0.544875 0.820334 0.357784 0.044 Uiso 1 1 calc R U . . .
C00H C 0.62706(10) 0.7290(4) 0.36354(15) 0.0377(8) Uani 1 1 d . . . . .
H00I H 0.600491 0.695584 0.335603 0.045 Uiso 1 1 calc R U . . .
H00J H 0.643578 0.644659 0.381993 0.045 Uiso 1 1 calc R U . . .
C00I C 0.63435(11) 0.5711(4) 0.55455(15) 0.0393(8) Uani 1 1 d . . . . .
H00K H 0.607283 0.531159 0.542378 0.047 Uiso 1 1 calc R U . . .
H00L H 0.637829 0.644783 0.586910 0.047 Uiso 1 1 calc R U . . .
C00J C 0.62320(10) 0.8193(4) 0.41505(15) 0.0366(8) Uani 1 1 d . . . . .
H00M H 0.605094 0.899293 0.395529 0.044 Uiso 1 1 calc R U . . .
H00N H 0.649554 0.860324 0.439576 0.044 Uiso 1 1 calc R U . . .
C00K C 0.50282(10) 0.6606(4) 0.33959(15) 0.0409(9) Uani 1 1 d . . . . .
H00O H 0.495316 0.589256 0.364860 0.049 Uiso 1 1 calc R U . . .
H00P H 0.512997 0.609043 0.311121 0.049 Uiso 1 1 calc R U . . .
C00L C 0.63564(10) 0.9351(4) 0.54496(16) 0.0388(8) Uani 1 1 d . . . . .
H00Q H 0.647318 0.988052 0.518794 0.047 Uiso 1 1 calc R U . . .
H00R H 0.655928 0.868034 0.571671 0.047 Uiso 1 1 calc R U . . .
C00M C 0.75998(10) 0.7228(4) 0.37556(16) 0.0383(8) Uani 1 1 d . . . . .
H2 H 0.755022 0.794621 0.400746 0.046 Uiso 1 1 calc R U . . .
C00N C 0.75471(10) 0.5807(4) 0.38713(15) 0.0381(8) Uani 1 1 d . . . . .
C00O C 0.77874(11) 0.6556(4) 0.28979(16) 0.0419(8) Uani 1 1 d . . . . .
C00P C 0.77232(11) 0.7598(4) 0.32784(16) 0.0414(8) Uani 1 1 d . . . . .
H5 H 0.776479 0.856975 0.320852 0.050 Uiso 1 1 calc R U . . .
C00Q C 0.77361(12) 0.5138(4) 0.30049(17) 0.0431(8) Uani 1 1 d . . . . .
H6 H 0.778185 0.442337 0.274754 0.052 Uiso 1 1 calc R U . . .
C00R C 0.66503(12) 0.4537(4) 0.58097(16) 0.0418(8) Uani 1 1 d . . . . .
H00S H 0.658940 0.374115 0.550671 0.050 Uiso 1 1 calc R U . . .
H00T H 0.691648 0.490756 0.586485 0.050 Uiso 1 1 calc R U . . .
C00S C 0.76166(11) 0.4769(4) 0.34948(17) 0.0419(8) Uani 1 1 d . . . . .
H7 H 0.758221 0.379588 0.357225 0.050 Uiso 1 1 calc R U . . .
C00T C 0.62434(12) 1.0395(5) 0.58666(19) 0.0497(10) Uani 1 1 d . . . . .
H00U H 0.647345 1.101931 0.608317 0.060 Uiso 1 1 calc R U . . .
H00V H 0.602342 1.100383 0.559745 0.060 Uiso 1 1 calc R U . . .
C00U C 0.65279(12) 0.7258(5) 0.27525(17) 0.0490(10) Uani 1 1 d . . . . .
H00W H 0.627220 0.692442 0.245115 0.073 Uiso 1 1 calc R U . . .
H00X H 0.669556 0.643902 0.294607 0.073 Uiso 1 1 calc R U . . .
H00Y H 0.665975 0.784183 0.253480 0.073 Uiso 1 1 calc R U . . .
C00V C 0.66561(13) 0.3991(5) 0.64353(17) 0.0487(10) Uani 1 1 d . . . . .
H00Z H 0.639133 0.364503 0.638465 0.073 Uiso 1 1 calc R U . . .
H H 0.673277 0.476263 0.674378 0.073 Uiso 1 1 calc R U . . .
HA H 0.684797 0.321204 0.658094 0.073 Uiso 1 1 calc R U . . .
C00W C 0.64599(12) 0.8138(5) 0.32567(17) 0.0467(9) Uani 1 1 d . . . . .
H00 H 0.628638 0.895326 0.305715 0.056 Uiso 1 1 calc R U . . .
HB H 0.671742 0.852211 0.354394 0.056 Uiso 1 1 calc R U . . .
C00X C 0.46610(12) 0.7460(5) 0.30060(18) 0.0530(11) Uani 1 1 d . . . . .
H1 H 0.473185 0.814057 0.274220 0.080 Uiso 1 1 calc R U . . .
HC H 0.455985 0.797398 0.328637 0.080 Uiso 1 1 calc R U . . .
HD H 0.445579 0.681307 0.273952 0.080 Uiso 1 1 calc R U . . .
C00Z C 0.79549(16) 0.6053(5) 0.2004(2) 0.0611(12) Uani 1 1 d . . . . .
H8 H 0.802795 0.655678 0.168998 0.092 Uiso 1 1 calc R U . . .
HE H 0.770639 0.553359 0.179560 0.092 Uiso 1 1 calc R U . . .
HF H 0.816574 0.538184 0.223238 0.092 Uiso 1 1 calc R U . . .
C010 C 0.61168(14) 0.9676(6) 0.6356(2) 0.0643(13) Uani 1 1 d . . . . .
H01A H 0.587141 0.914044 0.614595 0.096 Uiso 1 1 calc R U . . .
H01B H 0.607115 1.039936 0.662900 0.096 Uiso 1 1 calc R U . . .
H01C H 0.632627 0.902645 0.660919 0.096 Uiso 1 1 calc R U . . .
C00Y C 0.54194(16) 0.2128(6) 0.4060(2) 0.033(2) Uani 0.505(5) 1 d G U P A 1
C011 C 0.57567(16) 0.2924(6) 0.4137(2) 0.0382(19) Uani 0.505(5) 1 d DG . P A 1
H011 H 0.588214 0.345373 0.451081 0.046 Uiso 0.505(5) 1 calc R U P A 1
C015 C 0.59105(13) 0.2944(6) 0.3666(2) 0.0403(18) Uani 0.505(5) 1 d DG . P A 1
H015 H 0.614112 0.348846 0.371873 0.048 Uiso 0.505(5) 1 calc R U P A 1
C014 C 0.57270(14) 0.2169(6) 0.3119(2) 0.0405(18) Uani 0.505(5) 1 d DG . P A 1
C019 C 0.53897(14) 0.1373(6) 0.30426(19) 0.0449(18) Uani 0.505(5) 1 d DG . P A 1
H019 H 0.526424 0.084296 0.266870 0.054 Uiso 0.505(5) 1 calc R U P A 1
C017 C 0.52358(13) 0.1352(6) 0.3513(2) 0.0424(17) Uani 0.505(5) 1 d DG . P A 1
H017 H 0.500525 0.080821 0.346077 0.051 Uiso 0.505(5) 1 calc R U P A 1
O013 O 0.58488(17) 0.2162(7) 0.2623(2) 0.0519(16) Uani 0.505(5) 1 d D . P A 1
C016 C 0.6130(3) 0.3205(16) 0.2624(6) 0.062(3) Uani 0.505(5) 1 d D . P A 1
H01D H 0.617677 0.314921 0.223061 0.093 Uiso 0.505(5) 1 calc R U P A 1
H01E H 0.638023 0.303765 0.297821 0.093 Uiso 0.505(5) 1 calc R U P A 1
H01F H 0.602886 0.415095 0.266272 0.093 Uiso 0.505(5) 1 calc R U P A 1
C01Y C 0.54182(15) 0.2595(7) 0.4036(2) 0.032(2) Uani 0.495(5) 1 d G U P A 2
C0 C 0.52389(12) 0.2938(7) 0.3404(2) 0.0425(18) Uani 0.495(5) 1 d DG . P A 2
H0 H 0.496171 0.312027 0.322634 0.051 Uiso 0.495(5) 1 calc R U P A 2
C1 C 0.54651(15) 0.3014(6) 0.30329(17) 0.047(2) Uani 0.495(5) 1 d DG . P A 2
H1A H 0.534254 0.324854 0.260091 0.056 Uiso 0.495(5) 1 calc R U P A 2
C2 C 0.58706(14) 0.2747(7) 0.3293(2) 0.045(2) Uani 0.495(5) 1 d DG . P A 2
C3 C 0.60499(11) 0.2404(7) 0.3926(2) 0.050(2) Uani 0.495(5) 1 d DG . P A 2
H3 H 0.632704 0.222216 0.410361 0.060 Uiso 0.495(5) 1 calc R U P A 2
C4 C 0.58237(15) 0.2328(7) 0.42971(18) 0.040(2) Uani 0.495(5) 1 d DG . P A 2
H4 H 0.594621 0.209388 0.472906 0.048 Uiso 0.495(5) 1 calc R U P A 2
O0 O 0.61226(18) 0.2798(8) 0.2978(3) 0.0601(19) Uani 0.495(5) 1 d D . P A 2
C5 C 0.5964(5) 0.3225(17) 0.2345(5) 0.072(4) Uani 0.495(5) 1 d D . P A 2
H5A H 0.575604 0.255639 0.210326 0.108 Uiso 0.495(5) 1 calc R U P A 2
H5B H 0.617492 0.323531 0.217551 0.108 Uiso 0.495(5) 1 calc R U P A 2
H5C H 0.585036 0.417916 0.231455 0.108 Uiso 0.495(5) 1 calc R U P A 2

loop_
_atom_site_aniso_label
_atom_site_aniso_U_11
_atom_site_aniso_U_22
_atom_site_aniso_U_33
_atom_site_aniso_U_23
_atom_site_aniso_U_13
_atom_site_aniso_U_12
Ni01 0.0444(5) 0.0396(5) 0.0362(4) -0.0046(4) 0.0258(4) -0.0095(4)
Ni02 0.0313(4) 0.0564(6) 0.0304(4) -0.0019(4) 0.0140(3) -0.0110(4)
S003 0.0549(6) 0.0440(5) 0.0342(4) -0.0021(4) 0.0225(4) -0.0037(4)
S004 0.0425(5) 0.0458(5) 0.0479(5) -0.0103(4) 0.0294(4) -0.0111(4)
P005 0.0418(5) 0.0477(6) 0.0501(5) -0.0149(4) 0.0292(4) -0.0134(4)
S006 0.0386(5) 0.0603(6) 0.0332(4) 0.0024(4) 0.0102(4) -0.0150(4)
S007 0.0342(5) 0.0560(6) 0.0391(5) -0.0033(4) 0.0123(4) -0.0097(4)
P008 0.0335(5) 0.0540(6) 0.0330(4) -0.0044(4) 0.0140(4) -0.0082(4)
O009 0.0400(14) 0.0575(17) 0.0430(13) -0.0095(12) 0.0194(12) -0.0070(13)
O00A 0.0621(18) 0.0593(18) 0.0389(13) 0.0041(12) 0.0274(13) 0.0040(15)
N00B 0.0279(14) 0.0468(17) 0.0251(12) 0.0004(12) 0.0128(11) -0.0072(12)
O00C 0.0532(17) 0.0434(16) 0.087(2) -0.0192(15) 0.0372(17) -0.0080(14)
C00D 0.0285(16) 0.044(2) 0.0318(15) -0.0028(14) 0.0145(13) -0.0040(15)
C00E 0.0277(16) 0.052(2) 0.0299(15) 0.0012(15) 0.0133(13) -0.0006(15)
C00F 0.0272(16) 0.048(2) 0.0299(15) -0.0011(14) 0.0132(13) -0.0098(15)
C00G 0.0297(17) 0.052(2) 0.0304(15) -0.0014(14) 0.0134(13) -0.0059(15)
C00H 0.0302(17) 0.058(2) 0.0270(15) 0.0027(15) 0.0134(13) -0.0061(16)
C00I 0.0343(17) 0.056(2) 0.0289(15) 0.0037(15) 0.0137(14) -0.0016(17)
C00J 0.0315(17) 0.052(2) 0.0297(15) 0.0041(15) 0.0160(13) -0.0102(16)
C00K 0.0335(17) 0.062(2) 0.0286(16) -0.0023(15) 0.0138(13) -0.0130(17)
C00L 0.0320(17) 0.051(2) 0.0341(16) -0.0021(15) 0.0127(14) -0.0072(16)
C00M 0.0317(17) 0.048(2) 0.0343(16) -0.0035(15) 0.0113(14) -0.0006(16)
C00N 0.0287(16) 0.053(2) 0.0323(16) -0.0024(15) 0.0115(13) -0.0030(16)
C00O 0.0379(19) 0.059(2) 0.0311(16) 0.0028(16) 0.0152(14) 0.0016(17)
C00P 0.0386(19) 0.048(2) 0.0359(17) 0.0002(15) 0.0117(15) -0.0031(17)
C00Q 0.043(2) 0.053(2) 0.0357(17) -0.0062(16) 0.0174(15) 0.0015(18)
C00R 0.044(2) 0.050(2) 0.0297(16) 0.0002(15) 0.0116(15) -0.0039(17)
C00S 0.0385(19) 0.050(2) 0.0382(17) -0.0026(16) 0.0155(15) -0.0015(17)
C00T 0.038(2) 0.055(2) 0.050(2) -0.0122(18) 0.0096(17) -0.0037(18)
C00U 0.039(2) 0.081(3) 0.0336(17) -0.0043(19) 0.0205(16) -0.012(2)
C00V 0.056(2) 0.051(2) 0.0356(18) 0.0042(17) 0.0137(17) -0.007(2)
C00W 0.043(2) 0.070(3) 0.0349(17) 0.0000(18) 0.0224(16) -0.008(2)
C00X 0.0352(19) 0.088(3) 0.0347(18) 0.0005(19) 0.0116(15) -0.004(2)
C00Z 0.083(3) 0.071(3) 0.042(2) -0.001(2) 0.038(2) 0.007(3)
C010 0.053(3) 0.094(4) 0.055(2) -0.034(2) 0.030(2) -0.021(3)
C00Y 0.036(4) 0.028(4) 0.038(4) 0.001(3) 0.015(3) -0.002(3)
C011 0.036(4) 0.045(5) 0.034(4) -0.003(3) 0.014(3) -0.008(3)
C015 0.028(4) 0.056(5) 0.039(4) -0.007(4) 0.014(3) -0.005(3)
C014 0.035(4) 0.059(5) 0.030(3) -0.006(3) 0.015(3) -0.001(3)
C019 0.038(4) 0.055(5) 0.040(4) -0.010(3) 0.012(3) -0.006(3)
C017 0.039(4) 0.046(4) 0.043(4) -0.009(3) 0.016(3) -0.011(3)
O013 0.050(3) 0.076(4) 0.038(3) -0.010(3) 0.026(3) -0.004(3)
C016 0.058(7) 0.091(8) 0.049(7) -0.011(7) 0.034(5) -0.010(6)
C01Y 0.039(4) 0.031(5) 0.036(3) -0.011(3) 0.023(3) -0.001(3)
C0 0.037(4) 0.057(5) 0.038(3) -0.007(3) 0.020(3) 0.000(3)
C1 0.047(4) 0.067(6) 0.034(3) -0.010(4) 0.024(3) 0.002(4)
C2 0.041(4) 0.063(6) 0.039(4) -0.017(4) 0.025(3) -0.016(4)
C3 0.031(4) 0.079(7) 0.044(4) -0.006(4) 0.019(3) -0.014(4)
C4 0.034(4) 0.058(6) 0.031(4) 0.000(4) 0.015(3) -0.009(4)
O0 0.048(4) 0.103(6) 0.041(3) -0.008(3) 0.030(3) -0.015(3)
C5 0.093(11) 0.088(9) 0.054(6) 0.001(7) 0.050(6) 0.000(8)

loop_
_atom_type_symbol
_atom_type_description
_atom_type_scat_dispersion_real
_atom_type_scat_dispersion_imag
_atom_type_scat_source
C C 0.0181 0.0091 'International Tables Vol C Tables 4.2.6.8 and 6.1.1.4'
H H 0.0000 0.0000 'International Tables Vol C Tables 4.2.6.8 and 6.1.1.4'
N N 0.0311 0.0180 'International Tables Vol C Tables 4.2.6.8 and 6.1.1.4'
Ni Ni -3.0029 0.5091 'International Tables Vol C Tables 4.2.6.8 and 6.1.1.4'
O O 0.0492 0.0322 'International Tables Vol C Tables 4.2.6.8 and 6.1.1.4'
P P 0.2955 0.4335 'International Tables Vol C Tables 4.2.6.8 and 6.1.1.4'
S S 0.3331 0.5567 'International Tables Vol C Tables 4.2.6.8 and 6.1.1.4'

loop_
_exptl_crystal_face_index_h
_exptl_crystal_face_index_k
_exptl_crystal_face_index_l
_exptl_crystal_face_perp_dist
0 1 -1 0.0496
1 0 0 0.0983
-1 0 0 0.1054
0 0 1 0.0404
-1 0 1 0.0815
-1 -1 -2 0.0586
1 0 -1 0.0866
0 -2 1 0.0690
1 -1 2 0.0565
0 1 -2 0.0560
2 0 1 0.0655
-2 -1 2 0.0695
2 1 2 0.0634
1 1 1 0.0601
-1 0 2 0.0553
1 0 -2 0.0633
1 0 2 0.0339
0 0 -1 0.0467

loop_
_geom_angle_atom_site_label_1
_geom_angle_atom_site_label_2
_geom_angle_atom_site_label_3
_geom_angle
_geom_angle_site_symmetry_1
_geom_angle_site_symmetry_3
_geom_angle_publ_flag
S003 Ni01 S003 180.00(3) . 5_666 ?
S003 Ni01 S004 92.63(4) . 5_666 ?
S003 Ni01 S004 87.37(4) 5_666 5_666 ?
S003 Ni01 S004 87.37(4) . . ?
S003 Ni01 S004 92.63(4) 5_666 . ?
S004 Ni01 S004 180.0 . 5_666 ?
S006 Ni02 S006 180.0 7_656 . ?
S006 Ni02 S007 88.58(4) 7_656 7_656 ?
S006 Ni02 S007 88.58(4) . . ?
S006 Ni02 S007 91.42(4) . 7_656 ?
S006 Ni02 S007 91.42(4) 7_656 . ?
S007 Ni02 S007 180.00(6) 7_656 . ?
P005 S003 Ni01 85.75(5) . . ?
P005 S004 Ni01 85.36(4) . . ?
S003 P005 S004 98.99(6) . . ?
O00C P005 S003 116.52(14) . . ?
O00C P005 S004 117.52(13) . . ?
O00C P005 C00Y 96.1(2) . . ?
O00C P005 C01Y 109.7(2) . . ?
C00Y P005 S003 114.51(17) . . ?
C00Y P005 S004 114.4(2) . . ?
C01Y P005 S003 107.86(18) . . ?
C01Y P005 S004 105.10(19) . . ?
P008 S006 Ni02 85.16(4) . . ?
P008 S007 Ni02 85.04(4) . . ?
S007 P008 S006 100.63(6) . . ?
O009 P008 S006 113.53(11) . . ?
O009 P008 S007 113.73(11) . . ?
O009 P008 C00N 105.76(17) . . ?
C00N P008 S006 111.61(12) . . ?
C00N P008 S007 111.76(13) . . ?
C00O O00A C00Z 118.1(3) . . ?
C00D N00B C00E 111.6(2) . . ?
C00D N00B C00F 108.4(2) . . ?
C00D N00B C00J 109.5(3) . . ?
C00F N00B C00E 108.8(3) . . ?
C00F N00B C00J 110.8(2) . . ?
C00J N00B C00E 107.7(2) . . ?
N00B C00D H00A 108.4 . . ?
N00B C00D H00B 108.4 . . ?
N00B C00D C00L 115.4(3) . . ?
H00A C00D H00B 107.5 . . ?
C00L C00D H00A 108.4 . . ?
C00L C00D H00B 108.4 . . ?
N00B C00E H00C 108.2 . . ?
N00B C00E H00D 108.2 . . ?
H00C C00E H00D 107.3 . . ?
C00I C00E N00B 116.5(3) . . ?
C00I C00E H00C 108.2 . . ?
C00I C00E H00D 108.2 . . ?
N00B C00F H00E 108.3 . . ?
N00B C00F H00F 108.3 . . ?
H00E C00F H00F 107.4 . . ?
C00G C00F N00B 115.8(3) . . ?
C00G C00F H00E 108.3 . . ?
C00G C00F H00F 108.3 . . ?
C00F C00G H00G 109.7 . . ?
C00F C00G H00H 109.7 . . ?
H00G C00G H00H 108.2 . . ?
C00K C00G C00F 109.9(3) . . ?
C00K C00G H00G 109.7 . . ?
C00K C00G H00H 109.7 . . ?
H00I C00H H00J 108.1 . . ?
C00J C00H H00I 109.6 . . ?
C00J C00H H00J 109.6 . . ?
C00J C00H C00W 110.4(3) . . ?
C00W C00H H00I 109.6 . . ?
C00W C00H H00J 109.6 . . ?
C00E C00I H00K 109.8 . . ?
C00E C00I H00L 109.8 . . ?
C00E C00I C00R 109.4(3) . . ?
H00K C00I H00L 108.2 . . ?
C00R C00I H00K 109.8 . . ?
C00R C00I H00L 109.8 . . ?
N00B C00J H00M 108.3 . . ?
N00B C00J H00N 108.3 . . ?
C00H C00J N00B 116.0(3) . . ?
C00H C00J H00M 108.3 . . ?
C00H C00J H00N 108.3 . . ?
H00M C00J H00N 107.4 . . ?
C00G C00K H00O 109.2 . . ?
C00G C00K H00P 109.2 . . ?
C00G C00K C00X 111.9(4) . . ?
H00O C00K H00P 107.9 . . ?
C00X C00K H00O 109.2 . . ?
C00X C00K H00P 109.2 . . ?
C00D C00L H00Q 109.4 . . ?
C00D C00L H00R 109.4 . . ?
C00D C00L C00T 111.2(3) . . ?
H00Q C00L H00R 108.0 . . ?
C00T C00L H00Q 109.4 . . ?
C00T C00L H00R 109.4 . . ?
C00N C00M H2 119.8 . . ?
C00P C00M H2 119.8 . . ?
C00P C00M C00N 120.4(4) . . ?
C00M C00N P008 119.5(3) . . ?
C00S C00N P008 121.3(3) . . ?
C00S C00N C00M 119.1(3) . . ?
O00A C00O C00P 114.9(4) . . ?
O00A C00O C00Q 124.9(3) . . ?
C00Q C00O C00P 120.3(3) . . ?
C00M C00P C00O 120.2(4) . . ?
C00M C00P H5 119.9 . . ?
C00O C00P H5 119.9 . . ?
C00O C00Q H6 120.4 . . ?
C00O C00Q C00S 119.2(4) . . ?
C00S C00Q H6 120.4 . . ?
C00I C00R H00S 109.2 . . ?
C00I C00R H00T 109.2 . . ?
H00S C00R H00T 107.9 . . ?
C00V C00R C00I 111.8(3) . . ?
C00V C00R H00S 109.2 . . ?
C00V C00R H00T 109.2 . . ?
C00N C00S C00Q 120.8(4) . . ?
C00N C00S H7 119.6 . . ?
C00Q C00S H7 119.6 . . ?
C00L C00T H00U 108.8 . . ?
C00L C00T H00V 108.8 . . ?
H00U C00T H00V 107.7 . . ?
C010 C00T C00L 113.7(4) . . ?
C010 C00T H00U 108.8 . . ?
C010 C00T H00V 108.8 . . ?
H00W C00U H00X 109.5 . . ?
H00W C00U H00Y 109.5 . . ?
H00X C00U H00Y 109.5 . . ?
C00W C00U H00W 109.5 . . ?
C00W C00U H00X 109.5 . . ?
C00W C00U H00Y 109.5 . . ?
C00R C00V H00Z 109.5 . . ?
C00R C00V H 109.5 . . ?
C00R C00V HA 109.5 . . ?
H00Z C00V H 109.5 . . ?
H00Z C00V HA 109.5 . . ?
H C00V HA 109.5 . . ?
C00H C00W H00 109.0 . . ?
C00H C00W HB 109.0 . . ?
C00U C00W C00H 112.8(4) . . ?
C00U C00W H00 109.0 . . ?
C00U C00W HB 109.0 . . ?
H00 C00W HB 107.8 . . ?
C00K C00X H1 109.5 . . ?
C00K C00X HC 109.5 . . ?
C00K C00X HD 109.5 . . ?
H1 C00X HC 109.5 . . ?
H1 C00X HD 109.5 . . ?
HC C00X HD 109.5 . . ?
O00A C00Z H8 109.5 . . ?
O00A C00Z HE 109.5 . . ?
O00A C00Z HF 109.5 . . ?
H8 C00Z HE 109.5 . . ?
H8 C00Z HF 109.5 . . ?
HE C00Z HF 109.5 . . ?
C00T C010 H01A 109.5 . . ?
C00T C010 H01B 109.5 . . ?
C00T C010 H01C 109.5 . . ?
H01A C010 H01B 109.5 . . ?
H01A C010 H01C 109.5 . . ?
H01B C010 H01C 109.5 . . ?
C011 C00Y P005 123.2(3) . . ?
C011 C00Y C017 120.0 . . ?
C017 C00Y P005 116.1(3) . . ?
C00Y C011 H011 120.0 . . ?
C015 C011 C00Y 120.0 . . ?
C015 C011 H011 120.0 . . ?
C011 C015 H015 120.0 . . ?
C011 C015 C014 120.0 . . ?
C014 C015 H015 120.0 . . ?
C019 C014 C015 120.0 . . ?
O013 C014 C015 124.1(4) . . ?
O013 C014 C019 115.8(4) . . ?
C014 C019 H019 120.0 . . ?
C014 C019 C017 120.0 . . ?
C017 C019 H019 120.0 . . ?
C00Y C017 H017 120.0 . . ?
C019 C017 C00Y 120.0 . . ?
C019 C017 H017 120.0 . . ?
C014 O013 C016 116.9(7) . . ?
O013 C016 H01D 109.5 . . ?
O013 C016 H01E 109.5 . . ?
O013 C016 H01F 109.5 . . ?
H01D C016 H01E 109.5 . . ?
H01D C016 H01F 109.5 . . ?
H01E C016 H01F 109.5 . . ?
C0 C01Y P005 125.7(3) . . ?
C0 C01Y C4 120.0 . . ?
C4 C01Y P005 113.9(3) . . ?
C01Y C0 H0 120.0 . . ?
C1 C0 C01Y 120.0 . . ?
C1 C0 H0 120.0 . . ?
C0 C1 H1A 120.0 . . ?
C0 C1 C2 120.0 . . ?
C2 C1 H1A 120.0 . . ?
C3 C2 C1 120.0 . . ?
O0 C2 C1 125.3(4) . . ?
O0 C2 C3 114.7(4) . . ?
C2 C3 H3 120.0 . . ?
C4 C3 C2 120.0 . . ?
C4 C3 H3 120.0 . . ?
C01Y C4 H4 120.0 . . ?
C3 C4 C01Y 120.0 . . ?
C3 C4 H4 120.0 . . ?
C2 O0 C5 117.5(8) . . ?
O0 C5 H5A 109.5 . . ?
O0 C5 H5B 109.5 . . ?
O0 C5 H5C 109.5 . . ?
H5A C5 H5B 109.5 . . ?
H5A C5 H5C 109.5 . . ?
H5B C5 H5C 109.5 . . ?

loop_
_geom_bond_atom_site_label_1
_geom_bond_atom_site_label_2
_geom_bond_distance
_geom_bond_site_symmetry_2
_geom_bond_publ_flag
Ni01 S003 2.2283(10) . ?
Ni01 S003 2.2284(10) 5_666 ?
Ni01 S004 2.2292(9) 5_666 ?
Ni01 S004 2.2292(9) . ?
Ni02 S006 2.2138(10) 7_656 ?
Ni02 S006 2.2138(10) . ?
Ni02 S007 2.2298(10) 7_656 ?
Ni02 S007 2.2299(10) . ?
S003 P005 2.0167(13) . ?
S004 P005 2.0325(15) . ?
P005 O00C 1.523(3) . ?
P005 C00Y 1.793(4) . ?
P005 C01Y 1.862(4) . ?
S006 P008 2.0224(14) . ?
S007 P008 2.0095(13) . ?
P008 O009 1.533(3) . ?
P008 C00N 1.805(3) . ?
O00A C00O 1.364(4) . ?
O00A C00Z 1.429(5) . ?
N00B C00D 1.517(4) . ?
N00B C00E 1.527(5) . ?
N00B C00F 1.521(4) . ?
N00B C00J 1.526(4) . ?
C00D H00A 0.9900 . ?
C00D H00B 0.9900 . ?
C00D C00L 1.517(5) . ?
C00E H00C 0.9900 . ?
C00E H00D 0.9900 . ?
C00E C00I 1.516(4) . ?
C00F H00E 0.9900 . ?
C00F H00F 0.9900 . ?
C00F C00G 1.517(5) . ?
C00G H00G 0.9900 . ?
C00G H00H 0.9900 . ?
C00G C00K 1.516(5) . ?
C00H H00I 0.9900 . ?
C00H H00J 0.9900 . ?
C00H C00J 1.505(5) . ?
C00H C00W 1.521(5) . ?
C00I H00K 0.9900 . ?
C00I H00L 0.9900 . ?
C00I C00R 1.525(5) . ?
C00J H00M 0.9900 . ?
C00J H00N 0.9900 . ?
C00K H00O 0.9900 . ?
C00K H00P 0.9900 . ?
C00K C00X 1.528(6) . ?
C00L H00Q 0.9900 . ?
C00L H00R 0.9900 . ?
C00L C00T 1.532(5) . ?
C00M H2 0.9500 . ?
C00M C00N 1.391(5) . ?
C00M C00P 1.376(5) . ?
C00N C00S 1.389(5) . ?
C00O C00P 1.390(5) . ?
C00O C00Q 1.382(6) . ?
C00P H5 0.9500 . ?
C00Q H6 0.9500 . ?
C00Q C00S 1.393(5) . ?
C00R H00S 0.9900 . ?
C00R H00T 0.9900 . ?
C00R C00V 1.520(5) . ?
C00S H7 0.9500 . ?
C00T H00U 0.9900 . ?
C00T H00V 0.9900 . ?
C00T C010 1.524(6) . ?
C00U H00W 0.9800 . ?
C00U H00X 0.9800 . ?
C00U H00Y 0.9800 . ?
C00U C00W 1.517(5) . ?
C00V H00Z 0.9800 . ?
C00V H 0.9800 . ?
C00V HA 0.9800 . ?
C00W H00 0.9900 . ?
C00W HB 0.9900 . ?
C00X H1 0.9800 . ?
C00X HC 0.9800 . ?
C00X HD 0.9800 . ?
C00Z H8 0.9800 . ?
C00Z HE 0.9800 . ?
C00Z HF 0.9800 . ?
C010 H01A 0.9800 . ?
C010 H01B 0.9800 . ?
C010 H01C 0.9800 . ?
C00Y C011 1.3900 . ?
C00Y C017 1.3900 . ?
C011 H011 0.9500 . ?
C011 C015 1.3900 . ?
C015 H015 0.9500 . ?
C015 C014 1.3900 . ?
C014 C019 1.3900 . ?
C014 O013 1.369(6) . ?
C019 H019 0.9500 . ?
C019 C017 1.3900 . ?
C017 H017 0.9500 . ?
O013 C016 1.417(11) . ?
C016 H01D 0.9800 . ?
C016 H01E 0.9800 . ?
C016 H01F 0.9800 . ?
C01Y C0 1.3900 . ?
C01Y C4 1.3900 . ?
C0 H0 0.9500 . ?
C0 C1 1.3900 . ?
C1 H1A 0.9500 . ?
C1 C2 1.3900 . ?
C2 C3 1.3900 . ?
C2 O0 1.364(6) . ?
C3 H3 0.9500 . ?
C3 C4 1.3900 . ?
C4 H4 0.9500 . ?
O0 C5 1.409(11) . ?
C5 H5A 0.9800 . ?
C5 H5B 0.9800 . ?
C5 H5C 0.9800 . ?

loop_
_exptl_oxdiff_crystal_face_indexfrac_h
_exptl_oxdiff_crystal_face_indexfrac_k
_exptl_oxdiff_crystal_face_indexfrac_l
_exptl_oxdiff_crystal_face_x
_exptl_oxdiff_crystal_face_y
_exptl_oxdiff_crystal_face_z
0.0007 0.9983 -0.9976 -0.0392 0.1314 -0.1145
0.9987 -0.0000 -0.0007 0.0122 -0.0320 -0.0302
-0.9987 0.0000 0.0007 -0.0122 0.0320 0.0302
-0.0006 0.0007 0.9984 0.0705 -0.0151 0.0038
-0.9993 0.1006 0.9992 0.0614 0.0285 0.0229
-0.9976 -1.0004 -1.9970 -0.1843 -0.0542 0.1333
0.9993 -0.0007 -0.9991 -0.0583 -0.0169 -0.0340
-0.0008 -1.9973 0.9967 0.0080 -0.2478 0.2251
0.9974 -0.9976 1.9953 0.1219 -0.1784 0.0880
0.0013 0.9976 -1.9960 -0.1097 0.1465 -0.1182
1.9969 0.0006 0.9970 0.0948 -0.0790 -0.0566
-1.9988 -0.9976 1.9974 0.0854 -0.0826 0.1787
1.9964 1.0004 1.9962 0.1965 0.0223 -0.1635
0.9983 0.9997 0.9985 0.1138 0.0693 -0.1371
-0.9999 0.0014 1.9975 0.1288 0.0018 0.0378
0.9999 -0.0014 -1.9975 -0.1288 -0.0018 -0.0378
0.9975 0.0014 1.9961 0.1531 -0.0621 -0.0226
0.0006 -0.0007 -0.9984 -0.0705 0.0151 -0.0038
